data_7705895
loop_
_publ_author_name
'Jiang, Jia-Ying'
'Xu, Qi'
'Ma, Jia-Jun'
'Gong, Zhi-Xin'
'Shi, Chao'
'Zhang, Yi'

_publ_section_title
;
 Above room-temperature dielectric switching and semiconducting properties
 of a layered organic-inorganic hybrid compound:
 (C<sub>6</sub>H<sub>12</sub>N)<sub>2</sub>Pb(NO<sub>3</sub>)<sub>4</sub>.
;
_journal_issue 46
_journal_name_full 'Dalton transactions (Cambridge, England : 2003)'
_journal_page_first 16860
_journal_page_last 16865
_journal_paper_doi 10.1039/d0dt03206a
_journal_volume 49
_journal_year 2020
_chemical_formula_moiety 'N4 O12 Pb, 2(C6 H12 N)'
_chemical_formula_sum 'C12 H24 N6 O12 Pb'
_chemical_formula_weight 651.57
_space_group_crystal_system tetragonal
_space_group_IT_number 139
_space_group_name_Hall '-I 4 2'
_space_group_name_H-M_alt 'I 4/m m m'
_atom_sites_solution_hydrogens difmap
_audit_creation_method SHELXL-2014/7
_audit_update_record
;
2020-10-22 deposited with the CCDC.	2020-10-28 downloaded from the CCDC.
;
_cell_angle_alpha 90
_cell_angle_beta 90
_cell_angle_gamma 90
_cell_formula_units_Z 2
_cell_length_a 6.8961(9)
_cell_length_b 6.8961(9)
_cell_length_c 23.195(10)
_cell_measurement_reflns_used 1300
_cell_measurement_temperature 373(2)
_cell_measurement_theta_max 23.7320
_cell_measurement_theta_min 3.0660
_cell_volume 1103.1(5)
_computing_data_collection 'CrysAlisPro 1.171.40.39a (Rigaku OD, 2019)'
_computing_molecular_graphics 'Diamond 3.2 (Brandenburg, 2014)'
_computing_publication_material 'Word 2018'
_computing_structure_refinement 'SHELXL-2014/7 (Sheldrick, 2014)'
_computing_structure_solution 'SHELXL-2014/7 (Sheldrick, 2014)'
_diffrn_ambient_temperature 373(2)
_diffrn_measured_fraction_theta_full 0.997
_diffrn_measured_fraction_theta_max 0.859
_diffrn_measurement_device_type Rigaku
_diffrn_measurement_method '\w scans'
_diffrn_radiation_type MoK\a
_diffrn_radiation_wavelength 0.71073
_diffrn_reflns_av_R_equivalents 0.0185
_diffrn_reflns_av_unetI/netI 0.0172
_diffrn_reflns_Laue_measured_fraction_full 0.997
_diffrn_reflns_Laue_measured_fraction_max 0.859
_diffrn_reflns_limit_h_max 10
_diffrn_reflns_limit_h_min -8
_diffrn_reflns_limit_k_max 10
_diffrn_reflns_limit_k_min -6
_diffrn_reflns_limit_l_max 21
_diffrn_reflns_limit_l_min -33
_diffrn_reflns_number 2373
_diffrn_reflns_point_group_measured_fraction_full 0.997
_diffrn_reflns_point_group_measured_fraction_max 0.859
_diffrn_reflns_theta_full 25.242
_diffrn_reflns_theta_max 31.261
_diffrn_reflns_theta_min 3.082
_exptl_absorpt_coefficient_mu 7.717
_exptl_absorpt_correction_T_max 0.172
_exptl_absorpt_correction_T_min 0.089
_exptl_absorpt_correction_type empirical
_exptl_crystal_colour clourless
_exptl_crystal_density_diffrn 1.962
_exptl_crystal_description block
_exptl_crystal_F_000 632
_exptl_crystal_size_max 0.397
_exptl_crystal_size_mid 0.246
_exptl_crystal_size_min 0.199
_refine_diff_density_max 0.902
_refine_diff_density_min -1.580
_refine_diff_density_rms 0.139
_refine_ls_extinction_method none
_refine_ls_goodness_of_fit_ref 1.259
_refine_ls_hydrogen_treatment constr
_refine_ls_matrix_type full
_refine_ls_number_parameters 84
_refine_ls_number_reflns 504
_refine_ls_number_restraints 100
_refine_ls_restrained_S_all 1.265
_refine_ls_R_factor_all 0.0623
_refine_ls_R_factor_gt 0.0516
_refine_ls_shift/su_max 0.000
_refine_ls_shift/su_mean 0.000
_refine_ls_structure_factor_coef Fsqd
_refine_ls_weighting_details 'w=1/[\s^2^(Fo^2^)+(0.0694P)^2^] where P=(Fo^2^+2Fc^2^)/3'
_refine_ls_weighting_scheme calc
_refine_ls_wR_factor_gt 0.1092
_refine_ls_wR_factor_ref 0.1132
_reflns_Friedel_coverage 0.000
_reflns_number_gt 417
_reflns_number_total 585
_reflns_threshold_expression 'I > 2\s(I)'
_cod_data_source_file d0dt03206a2.cif
_cod_data_source_block HTP
_cod_database_code 7705895
_shelx_shelxl_version_number 2014/7
_shelx_space_group_comment
;
The symmetry employed for this shelxl refinement is uniquely defined
by the following loop, which should always be used as a source of
symmetry information in preference to the above space-group names.
They are only intended as comments.
;
_shelx_estimated_absorpt_t_min 0.166
_shelx_estimated_absorpt_t_max 0.523

loop_
_space_group_symop_operation_xyz
'x, y, z'
'-x, -y, z'
'-y, x, z'
'y, -x, z'
'-x, y, -z'
'x, -y, -z'
'y, x, -z'
'-y, -x, -z'
'x+1/2, y+1/2, z+1/2'
'-x+1/2, -y+1/2, z+1/2'
'-y+1/2, x+1/2, z+1/2'
'y+1/2, -x+1/2, z+1/2'
'-x+1/2, y+1/2, -z+1/2'
'x+1/2, -y+1/2, -z+1/2'
'y+1/2, x+1/2, -z+1/2'
'-y+1/2, -x+1/2, -z+1/2'
'-x, -y, -z'
'x, y, -z'
'y, -x, -z'
'-y, x, -z'
'x, -y, z'
'-x, y, z'
'-y, -x, z'
'y, x, z'
'-x+1/2, -y+1/2, -z+1/2'
'x+1/2, y+1/2, -z+1/2'
'y+1/2, -x+1/2, -z+1/2'
'-y+1/2, x+1/2, -z+1/2'
'x+1/2, -y+1/2, z+1/2'
'-x+1/2, y+1/2, z+1/2'
'-y+1/2, -x+1/2, z+1/2'
'y+1/2, x+1/2, z+1/2'

loop_
_atom_site_label
_atom_site_type_symbol
_atom_site_fract_x
_atom_site_fract_y
_atom_site_fract_z
_atom_site_U_iso_or_equiv
_atom_site_adp_type
_atom_site_occupancy
_atom_site_site_symmetry_order
_atom_site_calc_flag
_atom_site_refinement_flags_posn
_atom_site_refinement_flags_adp
_atom_site_refinement_flags_occupancy
_atom_site_disorder_assembly
_atom_site_disorder_group
O2 O 0.5000 -0.5000 0.6817(11) 0.219(10) Uani 1 8 d S TU P . .
O3 O 0.5000 -0.655(6) 0.6021(9) 0.31(3) Uani 0.5 2 d S TU P . .
N3 N 0.5000 -0.5000 0.6296(15) 0.184(8) Uani 1 8 d S TU P . .
Pb Pb 0.5000 -0.5000 0.5000 0.0858(4) Uani 1 16 d S TU P . .
C6 C 1.080(8) -0.110(6) 0.6325(16) 0.144(15) Uani 0.125 1 d G U P A -1
C2 C 1.190(8) -0.018(9) 0.6814(17) 0.135(19) Uani 0.125 1 d G U P A -1
H2B H 1.3203 0.0168 0.6695 0.100 Uiso 0.125 1 d G U P A -1
H2A H 1.1973 -0.1050 0.7147 0.100 Uiso 0.125 1 d G U P A -1
C5 C 1.071(9) 0.158(9) 0.6950(19) 0.15(2) Uani 0.125 1 d G U P A -1
H5A H 1.0232 0.1546 0.7347 0.100 Uiso 0.125 1 d G U P A -1
H5B H 1.1445 0.2760 0.6891 0.100 Uiso 0.125 1 d G U P A -1
C9 C 0.910(8) 0.142(8) 0.6529(17) 0.156(18) Uani 0.125 1 d G U P A -1
C10 C 0.893(10) -0.198(8) 0.654(3) 0.17(2) Uani 0.125 1 d G U P A -1
H6 H 1.1582 -0.1969 0.6081 0.100 Uiso 0.125 1 d G U P A -1
N12 N 1.005(8) 0.061(7) 0.6020(12) 0.137(17) Uani 0.125 1 d G U P A -1
C13 C 0.780(8) -0.022(12) 0.667(2) 0.17(2) Uani 0.125 1 d G U P A -1
H9 H 0.8422 0.2644 0.6455 0.100 Uiso 0.125 1 d G U P A -1
H10B H 0.8311 -0.2762 0.6242 0.100 Uiso 0.125 1 d G U P A -1
H10A H 0.9131 -0.2763 0.6885 0.100 Uiso 0.125 1 d G U P A -1
H12A H 1.0989 0.1367 0.5882 0.100 Uiso 0.125 1 d G U P A -1
H12B H 0.9220 0.0302 0.5737 0.100 Uiso 0.125 1 d G U P A -1
H13A H 0.7434 -0.0185 0.7076 0.100 Uiso 0.125 1 d G U P A -1
H13B H 0.6638 -0.0170 0.6433 0.100 Uiso 0.125 1 d G U P A -1
N1_1 N 0.5000 0.0000 0.5000 0.210(13) Uani 1 8 d DS TU P . .
O1_1 O 0.629(4) 0.127(3) 0.5000 0.165(11) Uani 0.25 2 d DS TU P . .
O2_1 O 0.363(5) 0.0000 0.5345(18) 0.26(2) Uani 0.25 2 d DS TU P . .
O3_1 O 0.5000 -0.137(4) 0.4649(13) 0.205(16) Uani 0.25 2 d DS TU P . .

loop_
_atom_site_aniso_label
_atom_site_aniso_U_11
_atom_site_aniso_U_22
_atom_site_aniso_U_33
_atom_site_aniso_U_23
_atom_site_aniso_U_13
_atom_site_aniso_U_12
O2 0.265(15) 0.265(15) 0.128(4) 0.000 0.000 0.000
O3 0.61(10) 0.197(10) 0.111(4) 0.025(3) 0.000 0.000
N3 0.213(11) 0.213(11) 0.127(4) 0.000 0.000 0.000
Pb 0.0769(4) 0.0769(4) 0.1036(7) 0.000 0.000 0.000
C6 0.16(3) 0.16(4) 0.11(2) 0.03(2) -0.03(3) 0.06(2)
C2 0.12(3) 0.18(4) 0.10(2) 0.02(3) -0.01(2) 0.06(3)
C5 0.11(3) 0.19(4) 0.15(3) 0.01(3) -0.01(3) 0.05(3)
C9 0.14(3) 0.14(4) 0.18(3) 0.02(3) -0.03(3) 0.05(3)
C10 0.16(3) 0.14(4) 0.21(6) 0.03(3) -0.01(3) 0.06(3)
N12 0.14(3) 0.14(4) 0.135(18) 0.03(2) -0.04(3) 0.05(3)
C13 0.14(3) 0.14(4) 0.21(6) 0.02(3) -0.01(3) 0.05(3)
N1_1 0.30(4) 0.129(14) 0.20(3) 0.000 0.000 0.000
O1_1 0.24(4) 0.076(11) 0.18(3) 0.000 0.000 0.061(11)
O2_1 0.32(4) 0.24(3) 0.24(4) 0.000 0.02(2) 0.000
O3_1 0.34(5) 0.098(14) 0.18(3) 0.032(12) 0.000 0.000

loop_
_atom_type_symbol
_atom_type_description
_atom_type_scat_dispersion_real
_atom_type_scat_dispersion_imag
_atom_type_scat_source
C C 0.0033 0.0016 'International Tables Vol C Tables 4.2.6.8 and 6.1.1.4'
H H 0.0000 0.0000 'International Tables Vol C Tables 4.2.6.8 and 6.1.1.4'
N N 0.0061 0.0033 'International Tables Vol C Tables 4.2.6.8 and 6.1.1.4'
O O 0.0106 0.0060 'International Tables Vol C Tables 4.2.6.8 and 6.1.1.4'
Pb Pb -3.3944 10.1111 'International Tables Vol C Tables 4.2.6.8 and 6.1.1.4'

loop_
_geom_angle_atom_site_label_1
_geom_angle_atom_site_label_2
_geom_angle_atom_site_label_3
_geom_angle
_geom_angle_site_symmetry_1
_geom_angle_site_symmetry_3
_geom_angle_publ_flag
N3 O3 Pb 96(2) . . ?
O2 N3 O3 120.8(18) . 24_645 ?
O2 N3 O3 120.8(18) . . ?
O3 N3 O3 74.8(16) 24_645 . ?
O2 N3 O3 120.8(18) . 4_655 ?
O3 N3 O3 0(3) 24_645 4_655 ?
O3 N3 O3 74.8(16) . 4_655 ?
O2 N3 O3 120.8(18) . 23 ?
O3 N3 O3 118(4) 24_645 23 ?
O3 N3 O3 74.8(16) . 23 ?
O3 N3 O3 118(4) 4_655 23 ?
O2 N3 O3 120.8(18) . 3_545 ?
O3 N3 O3 118(4) 24_645 3_545 ?
O3 N3 O3 74.8(16) . 3_545 ?
O3 N3 O3 118(4) 4_655 3_545 ?
O3 N3 O3 0.0(16) 23 3_545 ?
O2 N3 O3 120.8(18) . 2_645 ?
O3 N3 O3 74.8(16) 24_645 2_645 ?
O3 N3 O3 118(4) . 2_645 ?
O3 N3 O3 74.8(16) 4_655 2_645 ?
O3 N3 O3 74.8(16) 23 2_645 ?
O3 N3 O3 74.8(16) 3_545 2_645 ?
O3 Pb O3 33.9(12) 19_656 18_556 ?
O3 Pb O3 146.1(12) 19_656 2_645 ?
O3 Pb O3 180.0 18_556 2_645 ?
O3 Pb O3 48.6(18) 19_656 20_546 ?
O3 Pb O3 33.9(12) 18_556 20_546 ?
O3 Pb O3 146.1(13) 2_645 20_546 ?
O3 Pb O3 33.9(12) 19_656 17_646 ?
O3 Pb O3 48.6(18) 18_556 17_646 ?
O3 Pb O3 131.4(18) 2_645 17_646 ?
O3 Pb O3 33.9(12) 20_546 17_646 ?
O3 Pb O3 180.0 19_656 23 ?
O3 Pb O3 146.1(12) 18_556 23 ?
O3 Pb O3 33.9(12) 2_645 23 ?
O3 Pb O3 131.4(18) 20_546 23 ?
O3 Pb O3 146.1(12) 17_646 23 ?
O3 Pb O3 180.0 19_656 3_545 ?
O3 Pb O3 146.1(12) 18_556 3_545 ?
O3 Pb O3 33.9(12) 2_645 3_545 ?
O3 Pb O3 131.4(18) 20_546 3_545 ?
O3 Pb O3 146.1(12) 17_646 3_545 ?
O3 Pb O3 0.0(18) 23 3_545 ?
O3 Pb O3 131.4(18) 19_656 4_655 ?
O3 Pb O3 146.1(12) 18_556 4_655 ?
O3 Pb O3 33.9(12) 2_645 4_655 ?
O3 Pb O3 180.0 20_546 4_655 ?
O3 Pb O3 146.1(12) 17_646 4_655 ?
O3 Pb O3 48.6(18) 23 4_655 ?
O3 Pb O3 48.6(18) 3_545 4_655 ?
O3 Pb O3 131.4(18) 19_656 24_645 ?
O3 Pb O3 146.1(12) 18_556 24_645 ?
O3 Pb O3 33.9(12) 2_645 24_645 ?
O3 Pb O3 180.0 20_546 24_645 ?
O3 Pb O3 146.1(12) 17_646 24_645 ?
O3 Pb O3 48.6(18) 23 24_645 ?
O3 Pb O3 48.6(18) 3_545 24_645 ?
O3 Pb O3 0.0(17) 4_655 24_645 ?
O3 Pb O3 146.1(12) 19_656 . ?
O3 Pb O3 131.4(18) 18_556 . ?
O3 Pb O3 48.6(18) 2_645 . ?
O3 Pb O3 146.1(12) 20_546 . ?
O3 Pb O3 180.0 17_646 . ?
O3 Pb O3 33.9(12) 23 . ?
O3 Pb O3 33.9(12) 3_545 . ?
O3 Pb O3 33.9(12) 4_655 . ?
O3 Pb O3 33.9(12) 24_645 . ?
O3 Pb O3_1 106.4(5) 19_656 5_656 ?
O3 Pb O3_1 132.3(10) 18_556 5_656 ?
O3 Pb O3_1 47.7(10) 2_645 5_656 ?
O3 Pb O3_1 106.4(5) 20_546 5_656 ?
O3 Pb O3_1 83.7(11) 17_646 5_656 ?
O3 Pb O3_1 73.6(5) 23 5_656 ?
O3 Pb O3_1 73.6(5) 3_545 5_656 ?
O3 Pb O3_1 73.6(5) 4_655 5_656 ?
O3 Pb O3_1 73.6(5) 24_645 5_656 ?
O3 Pb O3_1 96.3(11) . 5_656 ?
O3 Pb O3_1 73.6(5) 19_656 . ?
O3 Pb O3_1 96.3(11) 18_556 . ?
O3 Pb O3_1 83.7(11) 2_645 . ?
O3 Pb O3_1 73.6(5) 20_546 . ?
O3 Pb O3_1 47.7(10) 17_646 . ?
O3 Pb O3_1 106.4(5) 23 . ?
O3 Pb O3_1 106.4(5) 3_545 . ?
O3 Pb O3_1 106.4(5) 4_655 . ?
O3 Pb O3_1 106.4(5) 24_645 . ?
O3 Pb O3_1 132.3(10) . . ?
O3_1 Pb O3_1 36.0(10) 5_656 . ?
N12 C6 C2 101.8 . . ?
N12 C6 C10 100.3 . . ?
C2 C6 C10 110.4 . . ?
C5 C2 C6 102.9 . . ?
C9 C5 C2 102.2 . . ?
N12 C9 C13 98.92(6) . . ?
N12 C9 C5 103.0 . . ?
C13 C9 C5 111.2 . . ?
C13 C10 C6 100.72(6) . . ?
C9 N12 C6 94.5 . . ?
C10 C13 C9 105.6 . . ?
O2_1 N1_1 O2_1 80(5) 6_556 . ?
O2_1 N1_1 O2_1 179.999(15) 6_556 2_655 ?
O2_1 N1_1 O2_1 100(5) . 2_655 ?
O2_1 N1_1 O2_1 100(5) 6_556 17_656 ?
O2_1 N1_1 O2_1 179.999(14) . 17_656 ?
O2_1 N1_1 O2_1 80(5) 2_655 17_656 ?
O2_1 N1_1 O1_1 57.0(17) 6_556 17_656 ?
O2_1 N1_1 O1_1 57.0(17) . 17_656 ?
O2_1 N1_1 O1_1 123.0(17) 2_655 17_656 ?
O2_1 N1_1 O1_1 123.0(17) 17_656 17_656 ?
O2_1 N1_1 O1_1 123.0(17) 6_556 21 ?
O2_1 N1_1 O1_1 123.0(17) . 21 ?
O2_1 N1_1 O1_1 57.0(16) 2_655 21 ?
O2_1 N1_1 O1_1 57.0(16) 17_656 21 ?
O1_1 N1_1 O1_1 91(3) 17_656 21 ?
O2_1 N1_1 O1_1 57.0(16) 6_556 5_656 ?
O2_1 N1_1 O1_1 57.0(16) . 5_656 ?
O2_1 N1_1 O1_1 123.0(16) 2_655 5_656 ?
O2_1 N1_1 O1_1 123.0(17) 17_656 5_656 ?
O1_1 N1_1 O1_1 89(3) 17_656 5_656 ?
O1_1 N1_1 O1_1 180.000(17) 21 5_656 ?
O2_1 N1_1 O1_1 123.0(17) 6_556 . ?
O2_1 N1_1 O1_1 123.0(17) . . ?
O2_1 N1_1 O1_1 57.0(17) 2_655 . ?
O2_1 N1_1 O1_1 57.0(17) 17_656 . ?
O1_1 N1_1 O1_1 180.0 17_656 . ?
O1_1 N1_1 O1_1 89(3) 21 . ?
O1_1 N1_1 O1_1 91(3) 5_656 . ?
O2_1 N1_1 O3_1 65.1(16) 6_556 . ?
O2_1 N1_1 O3_1 114.9(16) . . ?
O2_1 N1_1 O3_1 114.9(16) 2_655 . ?
O2_1 N1_1 O3_1 65.1(16) 17_656 . ?
O1_1 N1_1 O3_1 57.9(12) 17_656 . ?
O1_1 N1_1 O3_1 57.9(12) 21 . ?
O1_1 N1_1 O3_1 122.1(12) 5_656 . ?
O1_1 N1_1 O3_1 122.1(12) . . ?
O2_1 N1_1 O3_1 114.9(16) 6_556 5_656 ?
O2_1 N1_1 O3_1 65.1(16) . 5_656 ?
O2_1 N1_1 O3_1 65.1(16) 2_655 5_656 ?
O2_1 N1_1 O3_1 114.9(16) 17_656 5_656 ?
O1_1 N1_1 O3_1 57.9(12) 17_656 5_656 ?
O1_1 N1_1 O3_1 57.9(12) 21 5_656 ?
O1_1 N1_1 O3_1 122.1(12) 5_656 5_656 ?
O1_1 N1_1 O3_1 122.1(12) . 5_656 ?
O3_1 N1_1 O3_1 82(4) . 5_656 ?
O2_1 N1_1 O3_1 114.9(16) 6_556 17_656 ?
O2_1 N1_1 O3_1 65.1(16) . 17_656 ?
O2_1 N1_1 O3_1 65.1(16) 2_655 17_656 ?
O2_1 N1_1 O3_1 114.9(16) 17_656 17_656 ?
O1_1 N1_1 O3_1 122.1(12) 17_656 17_656 ?
O1_1 N1_1 O3_1 122.1(12) 21 17_656 ?
O1_1 N1_1 O3_1 57.9(12) 5_656 17_656 ?
O1_1 N1_1 O3_1 57.9(12) . 17_656 ?
O3_1 N1_1 O3_1 179.997(11) . 17_656 ?
O3_1 N1_1 O3_1 98(4) 5_656 17_656 ?
O2_1 N1_1 O3_1 65.1(16) 6_556 2_655 ?
O2_1 N1_1 O3_1 114.9(16) . 2_655 ?
O2_1 N1_1 O3_1 114.9(16) 2_655 2_655 ?
O2_1 N1_1 O3_1 65.1(16) 17_656 2_655 ?
O1_1 N1_1 O3_1 122.1(12) 17_656 2_655 ?
O1_1 N1_1 O3_1 122.1(12) 21 2_655 ?
O1_1 N1_1 O3_1 57.9(12) 5_656 2_655 ?
O1_1 N1_1 O3_1 57.9(12) . 2_655 ?
O3_1 N1_1 O3_1 98(4) . 2_655 ?
O3_1 N1_1 O3_1 180.0 5_656 2_655 ?
O3_1 N1_1 O3_1 82(4) 17_656 2_655 ?
O2_1 O1_1 O2_1 85(3) 17_656 2_655 ?
O2_1 O1_1 O3_1 68(3) 17_656 2_655 ?
O2_1 O1_1 O3_1 122.4(16) 2_655 2_655 ?
O2_1 O1_1 O3_1 122.4(16) 17_656 17_656 ?
O2_1 O1_1 O3_1 68(3) 2_655 17_656 ?
O3_1 O1_1 O3_1 85(3) 2_655 17_656 ?
O2_1 O1_1 N1_1 61.3(11) 17_656 . ?
O2_1 O1_1 N1_1 61.3(11) 2_655 . ?
O3_1 O1_1 N1_1 61.1(10) 2_655 . ?
O3_1 O1_1 N1_1 61.1(10) 17_656 . ?
O2_1 O1_1 O1_1 42.6(15) 17_656 21 ?
O2_1 O1_1 O1_1 42.6(15) 2_655 21 ?
O3_1 O1_1 O1_1 93.4(18) 2_655 21 ?
O3_1 O1_1 O1_1 93.4(18) 17_656 21 ?
N1_1 O1_1 O1_1 45.4(14) . 21 ?
O2_1 O1_1 O1_1 93(2) 17_656 5_656 ?
O2_1 O1_1 O1_1 93(2) 2_655 5_656 ?
O3_1 O1_1 O1_1 42.7(12) 2_655 5_656 ?
O3_1 O1_1 O1_1 42.7(12) 17_656 5_656 ?
N1_1 O1_1 O1_1 44.6(14) . 5_656 ?
O1_1 O1_1 O1_1 89.999(8) 21 5_656 ?
O2_1 O1_1 Pb 135(2) 17_656 1_565 ?
O2_1 O1_1 Pb 135(2) 2_655 1_565 ?
O3_1 O1_1 Pb 73(2) 2_655 1_565 ?
O3_1 O1_1 Pb 73(2) 17_656 1_565 ?
N1_1 O1_1 Pb 115.6(17) . 1_565 ?
O1_1 O1_1 Pb 161.0(4) 21 1_565 ?
O1_1 O1_1 Pb 71.0(4) 5_656 1_565 ?
O1_1 O2_1 O1_1 95(3) 17_656 5_656 ?
O1_1 O2_1 N1_1 61.6(11) 17_656 . ?
O1_1 O2_1 N1_1 61.6(11) 5_656 . ?
O1_1 O2_1 O3_1 56.7(19) 17_656 5_656 ?
O1_1 O2_1 O3_1 119.3(14) 5_656 5_656 ?
N1_1 O2_1 O3_1 57.7(10) . 5_656 ?
O1_1 O2_1 O3_1 119.3(14) 17_656 17_656 ?
O1_1 O2_1 O3_1 56.7(19) 5_656 17_656 ?
N1_1 O2_1 O3_1 57.7(10) . 17_656 ?
O3_1 O2_1 O3_1 90(3) 5_656 17_656 ?
O1_1 O2_1 O2_1 47.5(17) 17_656 6_556 ?
O1_1 O2_1 O2_1 47.5(17) 5_656 6_556 ?
N1_1 O2_1 O2_1 50(3) . 6_556 ?
O3_1 O2_1 O2_1 91(2) 5_656 6_556 ?
O3_1 O2_1 O2_1 91(2) 17_656 6_556 ?
O1_1 O3_1 O1_1 95(2) 21 17_656 ?
O1_1 O3_1 N1_1 61.0(9) 21 . ?
O1_1 O3_1 N1_1 61.0(9) 17_656 . ?
O1_1 O3_1 O2_1 118.2(15) 21 6_556 ?
O1_1 O3_1 O2_1 55(2) 17_656 6_556 ?
N1_1 O3_1 O2_1 57.3(10) . 6_556 ?
O1_1 O3_1 O2_1 55(2) 21 17_656 ?
O1_1 O3_1 O2_1 118.2(15) 17_656 17_656 ?
N1_1 O3_1 O2_1 57.3(10) . 17_656 ?
O2_1 O3_1 O2_1 90(3) 6_556 17_656 ?
O1_1 O3_1 O3_1 47.5(14) 21 5_656 ?
O1_1 O3_1 O3_1 47.5(14) 17_656 5_656 ?
N1_1 O3_1 O3_1 49.2(18) . 5_656 ?
O2_1 O3_1 O3_1 89(2) 6_556 5_656 ?
O2_1 O3_1 O3_1 89(2) 17_656 5_656 ?
O1_1 O3_1 Pb 81(2) 21 . ?
O1_1 O3_1 Pb 81(2) 17_656 . ?
N1_1 O3_1 Pb 121(2) . . ?
O2_1 O3_1 Pb 132(2) 6_556 . ?
O2_1 O3_1 Pb 132(2) 17_656 . ?
O3_1 O3_1 Pb 72.0(5) 5_656 . ?

loop_
_geom_bond_atom_site_label_1
_geom_bond_atom_site_label_2
_geom_bond_distance
_geom_bond_site_symmetry_2
_geom_bond_publ_flag
O2 N3 1.21(4) . ?
O3 N3 1.25(4) . ?
O3 Pb 2.60(2) . ?
N3 O3 1.25(4) 24_645 ?
N3 O3 1.25(4) 4_655 ?
N3 O3 1.25(4) 23 ?
N3 O3 1.25(4) 3_545 ?
N3 O3 1.25(4) 2_645 ?
Pb O3 2.60(2) 19_656 ?
Pb O3 2.60(2) 18_556 ?
Pb O3 2.60(2) 2_645 ?
Pb O3 2.60(2) 20_546 ?
Pb O3 2.60(2) 17_646 ?
Pb O3 2.60(2) 23 ?
Pb O3 2.60(2) 3_545 ?
Pb O3 2.60(2) 4_655 ?
Pb O3 2.60(2) 24_645 ?
Pb O3_1 2.63(3) 5_656 ?
Pb O3_1 2.63(3) . ?
C6 N12 1.4664 . ?
C6 C2 1.5030 . ?
C6 C10 1.5121 . ?
C2 C5 1.4995 . ?
C5 C9 1.4830 . ?
C9 N12 1.4621 . ?
C9 C13 1.4766 . ?
C10 C13 1.4708 . ?
N1_1 O2_1 1.240(15) 6_556 ?
N1_1 O2_1 1.240(15) . ?
N1_1 O2_1 1.240(15) 2_655 ?
N1_1 O2_1 1.240(15) 17_656 ?
N1_1 O1_1 1.244(15) 17_656 ?
N1_1 O1_1 1.244(15) 21 ?
N1_1 O1_1 1.244(15) 5_656 ?
N1_1 O1_1 1.244(15) . ?
N1_1 O3_1 1.246(15) . ?
N1_1 O3_1 1.246(15) 5_656 ?
N1_1 O3_1 1.246(15) 17_656 ?
N1_1 O3_1 1.246(15) 2_655 ?
O1_1 O2_1 1.19(3) 17_656 ?
O1_1 O2_1 1.19(3) 2_655 ?
O1_1 O3_1 1.21(3) 2_655 ?
O1_1 O3_1 1.21(3) 17_656 ?
O1_1 O1_1 1.75(5) 21 ?
O1_1 O1_1 1.77(5) 5_656 ?
O1_1 Pb 2.72(3) 1_565 ?
O2_1 O1_1 1.19(3) 17_656 ?
O2_1 O1_1 1.19(3) 5_656 ?
O2_1 O3_1 1.34(3) 5_656 ?
O2_1 O3_1 1.34(3) 17_656 ?
O2_1 O2_1 1.60(8) 6_556 ?
O3_1 O1_1 1.21(3) 21 ?
O3_1 O1_1 1.21(3) 17_656 ?
O3_1 O2_1 1.34(3) 6_556 ?
O3_1 O2_1 1.34(3) 17_656 ?
O3_1 O3_1 1.63(6) 5_656 ?

loop_
_geom_torsion_atom_site_label_1
_geom_torsion_atom_site_label_2
_geom_torsion_atom_site_label_3
_geom_torsion_atom_site_label_4
_geom_torsion
_geom_torsion_site_symmetry_1
_geom_torsion_site_symmetry_2
_geom_torsion_site_symmetry_3
_geom_torsion_site_symmetry_4
_geom_torsion_publ_flag
Pb O3 N3 O2 180.000(5) . . . . ?
Pb O3 N3 O3 62.9(12) . . . 24_645 ?
Pb O3 N3 O3 62.9(12) . . . 4_655 ?
Pb O3 N3 O3 -62.9(12) . . . 23 ?
Pb O3 N3 O3 -62.9(12) . . . 3_545 ?
Pb O3 N3 O3 0.000(10) . . . 2_645 ?
N12 C6 C2 C5 34.4 . . . . ?
C10 C6 C2 C5 -71.5 . . . . ?
C6 C2 C5 C9 0.5 . . . . ?
C2 C5 C9 N12 -35.6 . . . . ?
C2 C5 C9 C13 69.5 . . . . ?
N12 C6 C10 C13 -35.9 . . . . ?
C2 C6 C10 C13 71.0 . . . . ?
C13 C9 N12 C6 -58.2 . . . . ?
C5 C9 N12 C6 56.12(5) . . . . ?
C2 C6 N12 C9 -54.92(5) . . . . ?
C10 C6 N12 C9 58.7 . . . . ?
C6 C10 C13 C9 -0.7 . . . . ?
N12 C9 C13 C10 37.1 . . . . ?
C5 C9 C13 C10 -70.7 . . . . ?
O2_1 N1_1 O1_1 O2_1 -79(5) 6_556 . . 17_656 ?
O2_1 N1_1 O1_1 O2_1 179.999(1) . . . 17_656 ?
O2_1 N1_1 O1_1 O2_1 101(5) 2_655 . . 17_656 ?
O1_1 N1_1 O1_1 O2_1 50(3) 21 . . 17_656 ?
O1_1 N1_1 O1_1 O2_1 -130(3) 5_656 . . 17_656 ?
O3_1 N1_1 O1_1 O2_1 0(4) . . . 17_656 ?
O3_1 N1_1 O1_1 O2_1 101(3) 5_656 . . 17_656 ?
O3_1 N1_1 O1_1 O2_1 180(4) 17_656 . . 17_656 ?
O3_1 N1_1 O1_1 O2_1 -79(3) 2_655 . . 17_656 ?
O2_1 N1_1 O1_1 O2_1 180.001(0) 6_556 . . 2_655 ?
O2_1 N1_1 O1_1 O2_1 79(5) . . . 2_655 ?
O2_1 N1_1 O1_1 O2_1 -101(5) 17_656 . . 2_655 ?
O1_1 N1_1 O1_1 O2_1 -50(3) 21 . . 2_655 ?
O1_1 N1_1 O1_1 O2_1 130(3) 5_656 . . 2_655 ?
O3_1 N1_1 O1_1 O2_1 -101(3) . . . 2_655 ?
O3_1 N1_1 O1_1 O2_1 0(4) 5_656 . . 2_655 ?
O3_1 N1_1 O1_1 O2_1 79(3) 17_656 . . 2_655 ?
O3_1 N1_1 O1_1 O2_1 -180(4) 2_655 . . 2_655 ?
O2_1 N1_1 O1_1 O3_1 0(4) 6_556 . . 2_655 ?
O2_1 N1_1 O1_1 O3_1 -101(3) . . . 2_655 ?
O2_1 N1_1 O1_1 O3_1 180(4) 2_655 . . 2_655 ?
O2_1 N1_1 O1_1 O3_1 79(3) 17_656 . . 2_655 ?
O1_1 N1_1 O1_1 O3_1 130(2) 21 . . 2_655 ?
O1_1 N1_1 O1_1 O3_1 -50(2) 5_656 . . 2_655 ?
O3_1 N1_1 O1_1 O3_1 79(4) . . . 2_655 ?
O3_1 N1_1 O1_1 O3_1 179.997(1) 5_656 . . 2_655 ?
O3_1 N1_1 O1_1 O3_1 -101(4) 17_656 . . 2_655 ?
O2_1 N1_1 O1_1 O3_1 101(3) 6_556 . . 17_656 ?
O2_1 N1_1 O1_1 O3_1 0(4) . . . 17_656 ?
O2_1 N1_1 O1_1 O3_1 -79(3) 2_655 . . 17_656 ?
O2_1 N1_1 O1_1 O3_1 -180(4) 17_656 . . 17_656 ?
O1_1 N1_1 O1_1 O3_1 -130(2) 21 . . 17_656 ?
O1_1 N1_1 O1_1 O3_1 50(2) 5_656 . . 17_656 ?
O3_1 N1_1 O1_1 O3_1 180.003(0) . . . 17_656 ?
O3_1 N1_1 O1_1 O3_1 -79(4) 5_656 . . 17_656 ?
O3_1 N1_1 O1_1 O3_1 101(4) 2_655 . . 17_656 ?
O2_1 N1_1 O1_1 O1_1 -130(3) 6_556 . . 21 ?
O2_1 N1_1 O1_1 O1_1 130(3) . . . 21 ?
O2_1 N1_1 O1_1 O1_1 50(3) 2_655 . . 21 ?
O2_1 N1_1 O1_1 O1_1 -50(3) 17_656 . . 21 ?
O1_1 N1_1 O1_1 O1_1 180.0 5_656 . . 21 ?
O3_1 N1_1 O1_1 O1_1 -50(2) . . . 21 ?
O3_1 N1_1 O1_1 O1_1 50(2) 5_656 . . 21 ?
O3_1 N1_1 O1_1 O1_1 130(2) 17_656 . . 21 ?
O3_1 N1_1 O1_1 O1_1 -130(2) 2_655 . . 21 ?
O2_1 N1_1 O1_1 O1_1 50(3) 6_556 . . 5_656 ?
O2_1 N1_1 O1_1 O1_1 -50(3) . . . 5_656 ?
O2_1 N1_1 O1_1 O1_1 -130(3) 2_655 . . 5_656 ?
O2_1 N1_1 O1_1 O1_1 130(3) 17_656 . . 5_656 ?
O1_1 N1_1 O1_1 O1_1 180.0 21 . . 5_656 ?
O3_1 N1_1 O1_1 O1_1 130(2) . . . 5_656 ?
O3_1 N1_1 O1_1 O1_1 -130(2) 5_656 . . 5_656 ?
O3_1 N1_1 O1_1 O1_1 -50(2) 17_656 . . 5_656 ?
O3_1 N1_1 O1_1 O1_1 50(2) 2_655 . . 5_656 ?
O2_1 N1_1 O1_1 Pb 50(3) 6_556 . . 1_565 ?
O2_1 N1_1 O1_1 Pb -50(3) . . . 1_565 ?
O2_1 N1_1 O1_1 Pb -130(3) 2_655 . . 1_565 ?
O2_1 N1_1 O1_1 Pb 130(3) 17_656 . . 1_565 ?
O1_1 N1_1 O1_1 Pb 180.0 21 . . 1_565 ?
O1_1 N1_1 O1_1 Pb 0.0 5_656 . . 1_565 ?
O3_1 N1_1 O1_1 Pb 130(2) . . . 1_565 ?
O3_1 N1_1 O1_1 Pb -130(2) 5_656 . . 1_565 ?
O3_1 N1_1 O1_1 Pb -50(2) 17_656 . . 1_565 ?
O3_1 N1_1 O1_1 Pb 50(2) 2_655 . . 1_565 ?
O2_1 N1_1 O2_1 O1_1 56.7(19) 6_556 . . 17_656 ?
O2_1 N1_1 O2_1 O1_1 -123.3(19) 2_655 . . 17_656 ?
O1_1 N1_1 O2_1 O1_1 -67(4) 21 . . 17_656 ?
O1_1 N1_1 O2_1 O1_1 113(4) 5_656 . . 17_656 ?
O1_1 N1_1 O2_1 O1_1 179.999(1) . . . 17_656 ?
O3_1 N1_1 O2_1 O1_1 0(3) . . . 17_656 ?
O3_1 N1_1 O2_1 O1_1 -67(2) 5_656 . . 17_656 ?
O3_1 N1_1 O2_1 O1_1 -180(3) 17_656 . . 17_656 ?
O3_1 N1_1 O2_1 O1_1 113(2) 2_655 . . 17_656 ?
O2_1 N1_1 O2_1 O1_1 -56.7(19) 6_556 . . 5_656 ?
O2_1 N1_1 O2_1 O1_1 123.3(19) 2_655 . . 5_656 ?
O1_1 N1_1 O2_1 O1_1 -113(4) 17_656 . . 5_656 ?
O1_1 N1_1 O2_1 O1_1 180.00(2) 21 . . 5_656 ?
O1_1 N1_1 O2_1 O1_1 67(4) . . . 5_656 ?
O3_1 N1_1 O2_1 O1_1 -113(2) . . . 5_656 ?
O3_1 N1_1 O2_1 O1_1 180(3) 5_656 . . 5_656 ?
O3_1 N1_1 O2_1 O1_1 67(2) 17_656 . . 5_656 ?
O3_1 N1_1 O2_1 O1_1 0(3) 2_655 . . 5_656 ?
O2_1 N1_1 O2_1 O3_1 123(2) 6_556 . . 5_656 ?
O2_1 N1_1 O2_1 O3_1 -57(2) 2_655 . . 5_656 ?
O1_1 N1_1 O2_1 O3_1 67(2) 17_656 . . 5_656 ?
O1_1 N1_1 O2_1 O3_1 0(3) 21 . . 5_656 ?
O1_1 N1_1 O2_1 O3_1 -180(3) 5_656 . . 5_656 ?
O1_1 N1_1 O2_1 O3_1 -113(2) . . . 5_656 ?
O3_1 N1_1 O2_1 O3_1 67(4) . . . 5_656 ?
O3_1 N1_1 O2_1 O3_1 -113(4) 17_656 . . 5_656 ?
O3_1 N1_1 O2_1 O3_1 179.997(17) 2_655 . . 5_656 ?
O2_1 N1_1 O2_1 O3_1 -123(2) 6_556 . . 17_656 ?
O2_1 N1_1 O2_1 O3_1 57(2) 2_655 . . 17_656 ?
O1_1 N1_1 O2_1 O3_1 180(3) 17_656 . . 17_656 ?
O1_1 N1_1 O2_1 O3_1 113(2) 21 . . 17_656 ?
O1_1 N1_1 O2_1 O3_1 -67(2) 5_656 . . 17_656 ?
O1_1 N1_1 O2_1 O3_1 0(3) . . . 17_656 ?
O3_1 N1_1 O2_1 O3_1 179.997(1) . . . 17_656 ?
O3_1 N1_1 O2_1 O3_1 113(4) 5_656 . . 17_656 ?
O3_1 N1_1 O2_1 O3_1 -67(4) 2_655 . . 17_656 ?
O2_1 N1_1 O2_1 O2_1 180.000(18) 2_655 . . 6_556 ?
O1_1 N1_1 O2_1 O2_1 -56.7(19) 17_656 . . 6_556 ?
O1_1 N1_1 O2_1 O2_1 -123.3(19) 21 . . 6_556 ?
O1_1 N1_1 O2_1 O2_1 56.7(19) 5_656 . . 6_556 ?
O1_1 N1_1 O2_1 O2_1 123.3(19) . . . 6_556 ?
O3_1 N1_1 O2_1 O2_1 -57(2) . . . 6_556 ?
O3_1 N1_1 O2_1 O2_1 -123(2) 5_656 . . 6_556 ?
O3_1 N1_1 O2_1 O2_1 123(2) 17_656 . . 6_556 ?
O3_1 N1_1 O2_1 O2_1 57(2) 2_655 . . 6_556 ?
O2_1 N1_1 O3_1 O1_1 -180(3) 6_556 . . 21 ?
O2_1 N1_1 O3_1 O1_1 -115(3) . . . 21 ?
O2_1 N1_1 O3_1 O1_1 0(3) 2_655 . . 21 ?
O2_1 N1_1 O3_1 O1_1 65(3) 17_656 . . 21 ?
O1_1 N1_1 O3_1 O1_1 -115(3) 17_656 . . 21 ?
O1_1 N1_1 O3_1 O1_1 180.000(18) 5_656 . . 21 ?
O1_1 N1_1 O3_1 O1_1 65(3) . . . 21 ?
O3_1 N1_1 O3_1 O1_1 -57.3(17) 5_656 . . 21 ?
O3_1 N1_1 O3_1 O1_1 122.7(17) 2_655 . . 21 ?
O2_1 N1_1 O3_1 O1_1 -65(3) 6_556 . . 17_656 ?
O2_1 N1_1 O3_1 O1_1 0(3) . . . 17_656 ?
O2_1 N1_1 O3_1 O1_1 115(3) 2_655 . . 17_656 ?
O2_1 N1_1 O3_1 O1_1 180(3) 17_656 . . 17_656 ?
O1_1 N1_1 O3_1 O1_1 115(3) 21 . . 17_656 ?
O1_1 N1_1 O3_1 O1_1 -65(3) 5_656 . . 17_656 ?
O1_1 N1_1 O3_1 O1_1 180.001(1) . . . 17_656 ?
O3_1 N1_1 O3_1 O1_1 57.3(17) 5_656 . . 17_656 ?
O3_1 N1_1 O3_1 O1_1 -122.7(17) 2_655 . . 17_656 ?
O2_1 N1_1 O3_1 O2_1 65(5) . . . 6_556 ?
O2_1 N1_1 O3_1 O2_1 180.001(12) 2_655 . . 6_556 ?
O2_1 N1_1 O3_1 O2_1 -115(5) 17_656 . . 6_556 ?
O1_1 N1_1 O3_1 O2_1 65(3) 17_656 . . 6_556 ?
O1_1 N1_1 O3_1 O2_1 180(3) 21 . . 6_556 ?
O1_1 N1_1 O3_1 O2_1 0(3) 5_656 . . 6_556 ?
O1_1 N1_1 O3_1 O2_1 -115(3) . . . 6_556 ?
O3_1 N1_1 O3_1 O2_1 123(2) 5_656 . . 6_556 ?
O3_1 N1_1 O3_1 O2_1 -57(2) 2_655 . . 6_556 ?
O2_1 N1_1 O3_1 O2_1 115(5) 6_556 . . 17_656 ?
O2_1 N1_1 O3_1 O2_1 180.001(0) . . . 17_656 ?
O2_1 N1_1 O3_1 O2_1 -65(5) 2_655 . . 17_656 ?
O1_1 N1_1 O3_1 O2_1 -180(3) 17_656 . . 17_656 ?
O1_1 N1_1 O3_1 O2_1 -65(3) 21 . . 17_656 ?
O1_1 N1_1 O3_1 O2_1 115(3) 5_656 . . 17_656 ?
O1_1 N1_1 O3_1 O2_1 0(3) . . . 17_656 ?
O3_1 N1_1 O3_1 O2_1 -123(2) 5_656 . . 17_656 ?
O3_1 N1_1 O3_1 O2_1 57(2) 2_655 . . 17_656 ?
O2_1 N1_1 O3_1 O3_1 -123(2) 6_556 . . 5_656 ?
O2_1 N1_1 O3_1 O3_1 -57(2) . . . 5_656 ?
O2_1 N1_1 O3_1 O3_1 57(2) 2_655 . . 5_656 ?
O2_1 N1_1 O3_1 O3_1 123(2) 17_656 . . 5_656 ?
O1_1 N1_1 O3_1 O3_1 -57.3(17) 17_656 . . 5_656 ?
O1_1 N1_1 O3_1 O3_1 57.3(17) 21 . . 5_656 ?
O1_1 N1_1 O3_1 O3_1 -122.7(17) 5_656 . . 5_656 ?
O1_1 N1_1 O3_1 O3_1 122.7(17) . . . 5_656 ?
O3_1 N1_1 O3_1 O3_1 180.000(14) 2_655 . . 5_656 ?
O2_1 N1_1 O3_1 Pb -123(2) 6_556 . . . ?
O2_1 N1_1 O3_1 Pb -57(2) . . . . ?
O2_1 N1_1 O3_1 Pb 57(2) 2_655 . . . ?
O2_1 N1_1 O3_1 Pb 123(2) 17_656 . . . ?
O1_1 N1_1 O3_1 Pb -57.3(17) 17_656 . . . ?
O1_1 N1_1 O3_1 Pb 57.3(17) 21 . . . ?
O1_1 N1_1 O3_1 Pb -122.7(17) 5_656 . . . ?
O1_1 N1_1 O3_1 Pb 122.7(17) . . . . ?
O3_1 N1_1 O3_1 Pb 0.000(3) 5_656 . . . ?
O3_1 N1_1 O3_1 Pb 180.000(3) 2_655 . . . ?
